data_7237477
loop_
_publ_author_name
'Fu, Guorui'
'Zheng, Hao'
'He, Yani'
'Li, Wentao'
'L\"u, Xingqiang'
'He, Hongshan'

_publ_section_title
;
 Efficient near-infrared (NIR) polymer light-emitting diodes (PLEDs) based
 on heteroleptic iridium(iii) complexes with post-modification effects of
 intramolecular hydrogen bonding or BF2-chelation
;
_journal_issue 39
_journal_name_full 'Journal of Materials Chemistry C'
_journal_page_first 10589
_journal_paper_doi 10.1039/C8TC03432J
_journal_volume 6
_journal_year 2018
_chemical_formula_sum 'C44 H32 Ir N3 O5 S2'
_chemical_formula_weight 939.05
_space_group_IT_number 14
_space_group_name_Hall '-P 2yn'
_space_group_name_H-M_alt 'P 1 21/n 1'
_symmetry_cell_setting monoclinic
_symmetry_space_group_name_H-M 'P 1 21/n 1'
_atom_sites_solution_hydrogens geom
_atom_sites_solution_primary direct
_atom_sites_solution_secondary difmap
_audit_creation_method SHELXL-97
_audit_update_record
;
2018-07-12 deposited with the CCDC.
2018-09-04 downloaded from the CCDC.
;
_cell_angle_alpha 90.00
_cell_angle_beta 99.48(3)
_cell_angle_gamma 90.00
_cell_formula_units_Z 4
_cell_length_a 10.767(2)
_cell_length_b 27.035(5)
_cell_length_c 12.935(3)
_cell_measurement_temperature 293(2)
_cell_volume 3713.8(13)
_computing_structure_refinement 'SHELXL-97 (Sheldrick, 1997)'
_computing_structure_solution 'SHELXS-97 (Sheldrick, 1990)'
_diffrn_ambient_temperature 293(2)
_diffrn_measured_fraction_theta_full 0.986
_diffrn_measured_fraction_theta_max 0.986
_diffrn_measurement_device_type 'Bruker P4'
_diffrn_measurement_method '\w scans'
_diffrn_radiation_monochromator graphite
_diffrn_radiation_source 'fine-focus sealed tube'
_diffrn_radiation_type MoK\a
_diffrn_radiation_wavelength 0.71073
_diffrn_reflns_av_R_equivalents 0.0473
_diffrn_reflns_av_sigmaI/netI 0.0472
_diffrn_reflns_limit_h_max 13
_diffrn_reflns_limit_h_min -13
_diffrn_reflns_limit_k_max 34
_diffrn_reflns_limit_k_min -32
_diffrn_reflns_limit_l_max 16
_diffrn_reflns_limit_l_min -16
_diffrn_reflns_number 29379
_diffrn_reflns_theta_full 26.66
_diffrn_reflns_theta_max 26.66
_diffrn_reflns_theta_min 1.51
_exptl_absorpt_coefficient_mu 3.760
_exptl_crystal_colour brown
_exptl_crystal_density_diffrn 1.679
_exptl_crystal_density_method 'not measured'
_exptl_crystal_description block
_exptl_crystal_F_000 1864
_exptl_crystal_size_max 0.32
_exptl_crystal_size_mid 0.28
_exptl_crystal_size_min 0.21
_refine_diff_density_max 1.081
_refine_diff_density_min -2.224
_refine_diff_density_rms 0.128
_refine_ls_extinction_method none
_refine_ls_goodness_of_fit_ref 1.099
_refine_ls_hydrogen_treatment mixed
_refine_ls_matrix_type full
_refine_ls_number_parameters 496
_refine_ls_number_reflns 7725
_refine_ls_number_restraints 0
_refine_ls_restrained_S_all 1.099
_refine_ls_R_factor_all 0.0553
_refine_ls_R_factor_gt 0.0369
_refine_ls_shift/su_max 0.002
_refine_ls_shift/su_mean 0.000
_refine_ls_structure_factor_coef Fsqd
_refine_ls_weighting_details 'calc w=1/[\s^2^(Fo^2^)+(0.0284P)^2^+9.4614P] where P=(Fo^2^+2Fc^2^)/3'
_refine_ls_weighting_scheme calc
_refine_ls_wR_factor_gt 0.0774
_refine_ls_wR_factor_ref 0.0831
_reflns_number_gt 6146
_reflns_number_total 7725
_reflns_threshold_expression >2sigma(I)
_cod_data_source_file c8tc03432j2.cif
_cod_data_source_block 1
_cod_original_cell_volume 3713.9(13)
_cod_original_sg_symbol_H-M P
_cod_database_code 7237477

loop_
_symmetry_equiv_pos_as_xyz
'x, y, z'
'-x+1/2, y+1/2, -z+1/2'
'-x, -y, -z'
'x-1/2, -y-1/2, z-1/2'

loop_
_atom_site_label
_atom_site_type_symbol
_atom_site_fract_x
_atom_site_fract_y
_atom_site_fract_z
_atom_site_U_iso_or_equiv
_atom_site_adp_type
_atom_site_occupancy
_atom_site_symmetry_multiplicity
_atom_site_calc_flag
_atom_site_refinement_flags
Ir1 Ir 0.047122(18) 0.186904(7) 0.769714(14) 0.02006(7) Uani 1 1 d .
C1 C -0.0972(5) 0.20254(19) 0.8445(4) 0.0211(11) Uani 1 1 d .
C2 C -0.2057(5) 0.23473(19) 0.8260(4) 0.0223(11) Uani 1 1 d .
C3 C -0.2472(5) 0.2654(2) 0.7396(4) 0.0283(12) Uani 1 1 d .
H3A H -0.2006 0.2675 0.6852 0.034 Uiso 1 1 calc R
C4 C -0.3569(5) 0.2924(2) 0.7349(4) 0.0349(14) Uani 1 1 d .
H4A H -0.3837 0.3127 0.6774 0.042 Uiso 1 1 calc R
C5 C -0.4281(5) 0.2894(2) 0.8163(4) 0.0365(14) Uani 1 1 d .
H5A H -0.5014 0.3080 0.8124 0.044 Uiso 1 1 calc R
C6 C -0.3912(5) 0.2595(2) 0.9016(4) 0.0332(13) Uani 1 1 d .
H6A H -0.4390 0.2575 0.9552 0.040 Uiso 1 1 calc R
C7 C -0.2805(5) 0.23227(19) 0.9060(4) 0.0254(12) Uani 1 1 d .
C8 C -0.0933(5) 0.17699(18) 0.9381(4) 0.0215(11) Uani 1 1 d .
C9 C 0.0007(5) 0.13856(18) 0.9610(4) 0.0205(10) Uani 1 1 d .
C10 C 0.0127(5) 0.10272(19) 1.0443(4) 0.0252(11) Uani 1 1 d .
C11 C -0.0614(5) 0.1027(2) 1.1247(4) 0.0303(13) Uani 1 1 d .
H11A H -0.1199 0.1278 1.1269 0.036 Uiso 1 1 calc R
C12 C -0.0485(6) 0.0665(2) 1.1994(4) 0.0387(15) Uani 1 1 d .
H12A H -0.0989 0.0670 1.2512 0.046 Uiso 1 1 calc R
C13 C 0.0402(6) 0.0288(2) 1.1981(5) 0.0433(16) Uani 1 1 d .
H13A H 0.0480 0.0042 1.2491 0.052 Uiso 1 1 calc R
C14 C 0.1151(6) 0.0277(2) 1.1233(5) 0.0408(15) Uani 1 1 d .
H14A H 0.1740 0.0025 1.1237 0.049 Uiso 1 1 calc R
C15 C 0.1043(5) 0.0647(2) 1.0448(4) 0.0322(13) Uani 1 1 d .
C16 C 0.1817(6) 0.0654(2) 0.9675(4) 0.0381(14) Uani 1 1 d .
H16A H 0.2434 0.0413 0.9674 0.046 Uiso 1 1 calc R
C17 C 0.1668(5) 0.1011(2) 0.8933(4) 0.0316(13) Uani 1 1 d .
H17A H 0.2197 0.1009 0.8432 0.038 Uiso 1 1 calc R
C18 C -0.0291(5) 0.13194(18) 0.6746(4) 0.0209(11) Uani 1 1 d .
C19 C -0.1436(5) 0.10309(19) 0.6644(4) 0.0240(11) Uani 1 1 d .
C20 C -0.2496(5) 0.1090(2) 0.7144(4) 0.0315(13) Uani 1 1 d .
H20A H -0.2508 0.1343 0.7631 0.038 Uiso 1 1 calc R
C21 C -0.3511(6) 0.0777(2) 0.6916(5) 0.0384(14) Uani 1 1 d .
H21A H -0.4218 0.0826 0.7231 0.046 Uiso 1 1 calc R
C22 C -0.3485(6) 0.0387(2) 0.6213(5) 0.0433(16) Uani 1 1 d .
H22A H -0.4167 0.0172 0.6084 0.052 Uiso 1 1 calc R
C23 C -0.2478(6) 0.0314(2) 0.5710(4) 0.0365(14) Uani 1 1 d .
H23A H -0.2471 0.0054 0.5242 0.044 Uiso 1 1 calc R
C24 C -0.1463(5) 0.06400(19) 0.5915(4) 0.0259(11) Uani 1 1 d .
C25 C 0.0478(5) 0.11541(18) 0.6058(4) 0.0225(11) Uani 1 1 d .
C26 C 0.1701(5) 0.13766(19) 0.6071(4) 0.0224(11) Uani 1 1 d .
C27 C 0.2549(5) 0.1299(2) 0.5340(4) 0.0282(12) Uani 1 1 d .
C28 C 0.2244(6) 0.1034(2) 0.4395(4) 0.0347(14) Uani 1 1 d .
H28A H 0.1447 0.0894 0.4224 0.042 Uiso 1 1 calc R
C29 C 0.3086(6) 0.0976(2) 0.3727(5) 0.0434(16) Uani 1 1 d .
H29A H 0.2850 0.0803 0.3103 0.052 Uiso 1 1 calc R
C30 C 0.4304(7) 0.1173(3) 0.3966(5) 0.0503(18) Uani 1 1 d .
H30A H 0.4887 0.1116 0.3523 0.060 Uiso 1 1 calc R
C31 C 0.4630(6) 0.1449(3) 0.4857(5) 0.0480(17) Uani 1 1 d .
H31A H 0.5426 0.1591 0.5000 0.058 Uiso 1 1 calc R
C32 C 0.3769(6) 0.1521(2) 0.5565(5) 0.0345(13) Uani 1 1 d .
C33 C 0.4066(5) 0.1814(2) 0.6471(5) 0.0387(14) Uani 1 1 d .
H33A H 0.4863 0.1953 0.6646 0.046 Uiso 1 1 calc R
C34 C 0.3178(5) 0.1892(2) 0.7091(4) 0.0326(13) Uani 1 1 d .
H34A H 0.3375 0.2099 0.7670 0.039 Uiso 1 1 calc R
C35 C 0.0540(5) 0.2830(2) 0.6778(4) 0.0241(11) Uani 1 1 d .
C36 C 0.1351(5) 0.28867(19) 0.7827(4) 0.0211(11) Uani 1 1 d .
C37 C 0.2178(5) 0.2501(2) 0.9393(4) 0.0264(12) Uani 1 1 d .
H37A H 0.2246 0.2225 0.9827 0.032 Uiso 1 1 calc R
C38 C 0.2831(5) 0.2930(2) 0.9735(4) 0.0310(13) Uani 1 1 d .
H38A H 0.3328 0.2939 1.0395 0.037 Uiso 1 1 calc R
C39 C 0.2748(5) 0.3345(2) 0.9099(4) 0.0298(12) Uani 1 1 d .
H39A H 0.3194 0.3631 0.9319 0.036 Uiso 1 1 calc R
C40 C 0.1985(5) 0.3324(2) 0.8127(4) 0.0261(12) Uani 1 1 d .
C41 C 0.5417(8) 0.0925(3) 0.9614(6) 0.068(2) Uani 1 1 d .
H41A H 0.6180 0.0929 1.0115 0.102 Uiso 1 1 calc R
H41B H 0.4713 0.0987 0.9964 0.102 Uiso 1 1 calc R
H41C H 0.5455 0.1175 0.9094 0.102 Uiso 1 1 calc R
C42 C 0.5267(6) 0.0435(3) 0.9103(5) 0.0454(16) Uani 1 1 d .
C43 C 0.3917(7) -0.0051(2) 0.7880(5) 0.0521(18) Uani 1 1 d .
H43A H 0.3609 -0.0284 0.8349 0.063 Uiso 1 1 calc R
H43B H 0.4662 -0.0188 0.7658 0.063 Uiso 1 1 calc R
C44 C 0.2939(8) 0.0052(3) 0.6966(5) 0.072(2) Uani 1 1 d .
H44A H 0.2715 -0.0250 0.6589 0.107 Uiso 1 1 calc R
H44B H 0.3255 0.0285 0.6514 0.107 Uiso 1 1 calc R
H44C H 0.2208 0.0187 0.7200 0.107 Uiso 1 1 calc R
N1 N 0.0783(4) 0.13701(15) 0.8884(3) 0.0223(9) Uani 1 1 d .
N2 N 0.2016(4) 0.16822(16) 0.6901(3) 0.0257(10) Uani 1 1 d .
N3 N 0.1453(4) 0.24809(15) 0.8448(3) 0.0221(9) Uani 1 1 d .
O1 O 0.0081(3) 0.24018(13) 0.6545(2) 0.0241(8) Uani 1 1 d .
O2 O 0.0347(4) 0.31996(14) 0.6197(3) 0.0329(9) Uani 1 1 d .
O3 O 0.1869(4) 0.37239(14) 0.7491(3) 0.0371(10) Uani 1 1 d .
H3B H 0.1382 0.3660 0.6951 0.056 Uiso 1 1 calc R
O4 O 0.5985(5) 0.0095(2) 0.9271(4) 0.0658(15) Uani 1 1 d .
O6 O 0.4201(4) 0.04178(15) 0.8394(3) 0.0415(10) Uani 1 1 d .
S1 S -0.21836(13) 0.19129(5) 1.00461(10) 0.0288(3) Uani 1 1 d .
S2 S -0.01223(13) 0.06322(5) 0.53251(10) 0.0272(3) Uani 1 1 d .

loop_
_atom_site_aniso_label
_atom_site_aniso_U_11
_atom_site_aniso_U_22
_atom_site_aniso_U_33
_atom_site_aniso_U_23
_atom_site_aniso_U_13
_atom_site_aniso_U_12
Ir1 0.02020(10) 0.01951(11) 0.02064(9) -0.00121(9) 0.00390(7) -0.00036(9)
C1 0.020(3) 0.020(3) 0.023(2) -0.003(2) 0.004(2) -0.006(2)
C2 0.024(3) 0.022(3) 0.021(2) -0.005(2) 0.002(2) -0.001(2)
C3 0.030(3) 0.028(3) 0.028(3) 0.001(2) 0.008(2) 0.001(2)
C4 0.033(3) 0.033(3) 0.039(3) 0.007(3) 0.006(3) 0.015(3)
C5 0.030(3) 0.039(4) 0.042(3) 0.003(3) 0.010(3) 0.012(3)
C6 0.027(3) 0.043(4) 0.032(3) 0.000(3) 0.011(2) 0.007(3)
C7 0.031(3) 0.022(3) 0.023(2) -0.001(2) 0.005(2) 0.001(2)
C8 0.022(3) 0.023(3) 0.019(2) -0.0024(19) 0.0035(19) -0.001(2)
C9 0.020(3) 0.018(3) 0.023(2) -0.001(2) -0.001(2) -0.002(2)
C10 0.024(3) 0.023(3) 0.027(3) 0.003(2) 0.000(2) -0.003(2)
C11 0.027(3) 0.031(3) 0.031(3) 0.007(2) 0.002(2) 0.001(3)
C12 0.038(3) 0.049(4) 0.028(3) 0.013(3) 0.006(3) -0.004(3)
C13 0.043(4) 0.044(4) 0.041(3) 0.020(3) 0.002(3) 0.003(3)
C14 0.041(4) 0.033(4) 0.045(3) 0.010(3) -0.003(3) 0.009(3)
C15 0.030(3) 0.033(3) 0.032(3) 0.007(2) -0.001(2) 0.000(3)
C16 0.035(3) 0.037(4) 0.042(3) 0.008(3) 0.008(3) 0.013(3)
C17 0.030(3) 0.029(3) 0.036(3) 0.004(2) 0.005(2) 0.008(3)
C18 0.023(3) 0.018(3) 0.021(2) 0.007(2) 0.000(2) 0.004(2)
C19 0.028(3) 0.019(3) 0.023(2) 0.006(2) -0.001(2) 0.001(2)
C20 0.033(3) 0.030(3) 0.032(3) -0.002(2) 0.008(2) -0.006(3)
C21 0.032(3) 0.043(4) 0.042(3) 0.001(3) 0.010(3) -0.008(3)
C22 0.039(4) 0.044(4) 0.047(4) -0.006(3) 0.007(3) -0.024(3)
C23 0.048(4) 0.026(3) 0.033(3) -0.003(2) 0.002(3) -0.010(3)
C24 0.031(3) 0.017(3) 0.028(3) 0.004(2) 0.001(2) 0.000(2)
C25 0.029(3) 0.016(3) 0.021(2) 0.000(2) 0.003(2) 0.002(2)
C26 0.026(3) 0.018(3) 0.024(2) -0.001(2) 0.008(2) 0.002(2)
C27 0.033(3) 0.021(3) 0.031(3) 0.002(2) 0.010(2) 0.008(2)
C28 0.043(4) 0.031(3) 0.033(3) -0.002(2) 0.013(3) -0.005(3)
C29 0.062(5) 0.035(4) 0.037(3) -0.007(3) 0.022(3) -0.002(3)
C30 0.056(5) 0.048(4) 0.056(4) -0.014(3) 0.037(4) -0.010(4)
C31 0.041(4) 0.048(4) 0.062(4) -0.009(3) 0.030(3) -0.010(3)
C32 0.038(3) 0.024(3) 0.044(3) 0.000(3) 0.016(3) -0.001(3)
C33 0.024(3) 0.041(4) 0.053(4) -0.010(3) 0.013(3) -0.006(3)
C34 0.027(3) 0.033(3) 0.038(3) -0.011(3) 0.006(2) -0.006(3)
C35 0.025(3) 0.029(3) 0.022(2) 0.003(2) 0.012(2) 0.001(2)
C36 0.021(3) 0.021(3) 0.022(2) -0.002(2) 0.008(2) 0.003(2)
C37 0.025(3) 0.025(3) 0.028(3) -0.002(2) 0.000(2) 0.006(2)
C38 0.023(3) 0.033(3) 0.036(3) -0.011(3) 0.001(2) 0.002(2)
C39 0.028(3) 0.021(3) 0.042(3) -0.011(2) 0.009(2) -0.005(2)
C40 0.027(3) 0.025(3) 0.030(3) -0.004(2) 0.012(2) -0.001(2)
C41 0.079(6) 0.064(6) 0.059(5) -0.013(4) 0.003(4) -0.024(5)
C42 0.043(4) 0.046(4) 0.046(4) 0.004(3) 0.005(3) 0.002(3)
C43 0.072(5) 0.032(4) 0.053(4) -0.009(3) 0.013(4) -0.007(3)
C44 0.098(7) 0.067(6) 0.045(4) 0.010(4) -0.002(4) -0.021(5)
N1 0.024(2) 0.017(2) 0.025(2) -0.0020(17) 0.0009(17) -0.0005(18)
N2 0.023(2) 0.024(2) 0.031(2) 0.0000(19) 0.0050(18) -0.0003(19)
N3 0.023(2) 0.020(2) 0.024(2) -0.0002(17) 0.0037(17) 0.0022(18)
O1 0.0250(19) 0.025(2) 0.0229(17) 0.0004(15) 0.0044(14) -0.0036(16)
O2 0.042(2) 0.028(2) 0.0286(19) 0.0072(16) 0.0041(16) -0.0026(18)
O3 0.048(3) 0.030(2) 0.035(2) -0.0001(17) 0.0103(18) -0.0085(19)
O4 0.052(3) 0.076(4) 0.068(3) 0.023(3) 0.008(3) 0.020(3)
O6 0.043(3) 0.034(3) 0.046(2) -0.0075(19) 0.004(2) 0.001(2)
S1 0.0307(7) 0.0325(8) 0.0253(6) 0.0025(6) 0.0107(5) 0.0046(6)
S2 0.0325(7) 0.0204(7) 0.0286(6) -0.0043(5) 0.0054(5) -0.0008(6)

loop_
_atom_type_symbol
_atom_type_description
_atom_type_scat_dispersion_real
_atom_type_scat_dispersion_imag
_atom_type_scat_source
C C 0.0033 0.0016 'International Tables Vol C Tables 4.2.6.8 and 6.1.1.4'
H H 0.0000 0.0000 'International Tables Vol C Tables 4.2.6.8 and 6.1.1.4'
N N 0.0061 0.0033 'International Tables Vol C Tables 4.2.6.8 and 6.1.1.4'
O O 0.0106 0.0060 'International Tables Vol C Tables 4.2.6.8 and 6.1.1.4'
S S 0.1246 0.1234 'International Tables Vol C Tables 4.2.6.8 and 6.1.1.4'
Ir Ir -1.4442 7.9887 'International Tables Vol C Tables 4.2.6.8 and 6.1.1.4'

loop_
_geom_angle_atom_site_label_1
_geom_angle_atom_site_label_2
_geom_angle_atom_site_label_3
_geom_angle
C1 Ir1 C18 100.4(2)
C1 Ir1 N1 79.66(19)
C18 Ir1 N1 88.39(17)
C1 Ir1 O1 96.85(17)
C18 Ir1 O1 93.42(16)
N1 Ir1 O1 176.32(15)
C1 Ir1 N3 88.97(18)
C18 Ir1 N3 168.79(17)
N1 Ir1 N3 99.47(16)
O1 Ir1 N3 79.21(15)
C1 Ir1 N2 178.61(18)
C18 Ir1 N2 78.70(18)
N1 Ir1 N2 99.26(17)
O1 Ir1 N2 84.25(15)
N3 Ir1 N2 92.07(16)
C8 C1 C2 110.6(4)
C8 C1 Ir1 113.6(4)
C2 C1 Ir1 135.8(4)
C7 C2 C3 117.7(5)
C7 C2 C1 113.2(4)
C3 C2 C1 129.1(5)
C4 C3 C2 120.4(5)
C3 C4 C5 120.3(5)
C6 C5 C4 121.1(5)
C5 C6 C7 118.4(5)
C6 C7 C2 122.1(5)
C6 C7 S1 126.1(4)
C2 C7 S1 111.7(4)
C1 C8 C9 117.1(4)
C1 C8 S1 113.7(4)
C9 C8 S1 128.6(4)
N1 C9 C10 120.5(5)
N1 C9 C8 111.7(4)
C10 C9 C8 127.7(5)
C11 C10 C15 118.2(5)
C11 C10 C9 124.0(5)
C15 C10 C9 117.8(5)
C12 C11 C10 121.1(5)
C11 C12 C13 120.3(5)
C14 C13 C12 120.7(6)
C13 C14 C15 120.5(6)
C16 C15 C10 118.6(5)
C16 C15 C14 122.2(6)
C10 C15 C14 119.2(5)
C17 C16 C15 120.1(5)
C16 C17 N1 123.0(5)
C25 C18 C19 111.0(4)
C25 C18 Ir1 113.8(4)
C19 C18 Ir1 135.1(4)
C24 C19 C20 117.5(5)
C24 C19 C18 112.8(5)
C20 C19 C18 129.7(5)
C21 C20 C19 120.4(5)
C20 C21 C22 120.3(6)
C23 C22 C21 121.4(6)
C22 C23 C24 118.5(5)
C23 C24 C19 121.8(5)
C23 C24 S2 126.2(4)
C19 C24 S2 112.0(4)
C18 C25 C26 119.9(4)
C18 C25 S2 113.5(4)
C26 C25 S2 126.3(4)
N2 C26 C27 120.6(5)
N2 C26 C25 111.8(4)
C27 C26 C25 127.6(5)
C28 C27 C32 117.7(5)
C28 C27 C26 124.3(5)
C32 C27 C26 117.9(5)
C29 C28 C27 121.7(6)
C28 C29 C30 120.8(6)
C31 C30 C29 119.6(6)
C30 C31 C32 120.9(6)
C33 C32 C31 122.1(6)
C33 C32 C27 118.7(5)
C31 C32 C27 119.2(5)
C34 C33 C32 119.5(5)
N2 C34 C33 122.9(5)
O2 C35 O1 124.4(5)
O2 C35 C36 118.7(5)
O1 C35 C36 116.9(4)
N3 C36 C40 122.4(4)
N3 C36 C35 115.7(4)
C40 C36 C35 121.8(5)
N3 C37 C38 120.9(5)
C39 C38 C37 120.4(5)
C40 C39 C38 118.5(5)
O3 C40 C36 121.3(5)
O3 C40 C39 120.1(5)
C36 C40 C39 118.7(5)
O4 C42 O6 123.3(7)
O4 C42 C41 126.0(7)
O6 C42 C41 110.7(6)
O6 C43 C44 105.9(6)
C9 N1 C17 119.9(4)
C9 N1 Ir1 117.3(3)
C17 N1 Ir1 122.7(3)
C26 N2 C34 120.1(4)
C26 N2 Ir1 114.2(3)
C34 N2 Ir1 125.1(4)
C37 N3 C36 119.1(4)
C37 N3 Ir1 128.7(4)
C36 N3 Ir1 112.1(3)
C35 O1 Ir1 115.9(3)
C42 O6 C43 115.9(5)
C7 S1 C8 90.8(2)
C24 S2 C25 90.7(2)

loop_
_geom_bond_atom_site_label_1
_geom_bond_atom_site_label_2
_geom_bond_distance
Ir1 C1 2.006(5)
Ir1 C18 2.016(5)
Ir1 N1 2.029(4)
Ir1 O1 2.066(3)
Ir1 N3 2.112(4)
Ir1 N2 2.155(4)
C1 C8 1.388(7)
C1 C2 1.444(7)
C2 C7 1.414(7)
C2 C3 1.404(7)
C3 C4 1.381(7)
C4 C5 1.404(8)
C5 C6 1.372(8)
C6 C7 1.395(7)
C7 S1 1.738(5)
C8 C9 1.447(7)
C8 S1 1.756(5)
C9 N1 1.357(6)
C9 C10 1.439(7)
C10 C11 1.411(7)
C10 C15 1.424(8)
C11 C12 1.366(7)
C12 C13 1.400(9)
C13 C14 1.358(8)
C14 C15 1.415(8)
C15 C16 1.403(8)
C16 C17 1.351(8)
C17 N1 1.355(7)
C18 C25 1.385(7)
C18 C19 1.447(7)
C19 C24 1.413(7)
C19 C20 1.411(7)
C20 C21 1.375(8)
C21 C22 1.396(8)
C22 C23 1.367(8)
C23 C24 1.395(8)
C24 S2 1.740(5)
C25 C26 1.446(7)
C25 S2 1.762(5)
C26 N2 1.353(6)
C26 C27 1.434(7)
C27 C28 1.409(7)
C27 C32 1.429(8)
C28 C29 1.361(8)
C29 C30 1.402(9)
C30 C31 1.370(9)
C31 C32 1.420(8)
C32 C33 1.407(8)
C33 C34 1.362(8)
C34 N2 1.359(7)
C35 O2 1.246(6)
C35 O1 1.276(6)
C35 C36 1.495(7)
C36 N3 1.354(6)
C36 C40 1.388(7)
C37 N3 1.338(6)
C37 C38 1.390(7)
C38 C39 1.385(8)
C39 C40 1.385(7)
C40 O3 1.352(6)
C41 C42 1.475(10)
C42 O4 1.198(8)
C42 O6 1.347(8)
C43 O6 1.440(7)
C43 C44 1.474(10)
